data_9010522
loop_
_publ_author_name
'Rucklidge, J. C.'
'Kocman, V.'
'Whitlow, S. H.'
'Gabe, E. J.'

_publ_section_title
;
 The crystal structures of three Canadian vesuvianites
 Sample: #2 Bancroft
;
_journal_name_full 'The Canadian Mineralogist'
_journal_page_first 15
_journal_page_last 21
_journal_volume 13
_journal_year 1975
_chemical_formula_sum 'Al4.972 Ca9.052 Fe1.459 H2.08 Na0.54 O39 Si9'
_chemical_name_mineral Vesuvianite
_space_group_IT_number 126
_symmetry_space_group_name_Hall '-P 4a 2bc'
_symmetry_space_group_name_H-M 'P 4/n n c :2'
_cell_angle_alpha 90
_cell_angle_beta 90
_cell_angle_gamma 90
_cell_formula_units_Z 4
_cell_length_a 15.558
_cell_length_b 15.558
_cell_length_c 11.810
_cell_volume 2858.626
_cod_duplicate_entry 9004082
_cod_data_source_file 04674.cif
_cod_data_source_block global
_cod_original_sg_symbol_H-M 'P 4/n n c'
_cod_original_formula_sum 'Si9 Ca9.052 Na.54 Fe1.459 Al4.972 O39 H2.08'
_cod_database_code 9010522

loop_
_symmetry_equiv_pos_as_xyz
x,y,z
-y,-x,1/2+z
y,x,1/2-z
1/2+y,-x,-z
1/2-y,x,z
1/2+x,-y,1/2+z
1/2-x,y,1/2-z
1/2+x,1/2+y,-z
1/2-x,1/2-y,z
1/2+y,1/2+x,1/2+z
1/2-y,1/2-x,1/2-z
-y,1/2+x,-z
y,1/2-x,z
-x,1/2+y,1/2+z
x,1/2-y,1/2-z
-x,-y,-z

loop_
_atom_site_aniso_label
_atom_site_aniso_U_11
_atom_site_aniso_U_22
_atom_site_aniso_U_33
_atom_site_aniso_U_12
_atom_site_aniso_U_13
_atom_site_aniso_U_23
Si1 0.00785 0.00785 0.00601 0.00000 0.00000 0.00000
Si2 0.00711 0.00760 0.00671 0.00012 -0.00009 0.00028
Si3 0.01189 0.00527 0.00650 0.00000 -0.00028 -0.00065
Ca1 0.02477 0.01570 0.01343 0.00000 0.00000 0.00000
Na1 0.02477 0.01570 0.01343 0.00000 0.00000 0.00000
Ca2 0.00871 0.01140 0.00813 0.00061 -0.00047 0.00019
Na2 0.00871 0.01140 0.00813 0.00061 -0.00047 0.00019
Ca3 0.01116 0.01042 0.01915 0.00135 -0.00503 0.00289
Na3 0.01116 0.01042 0.01915 0.00135 -0.00503 0.00289
CaC 0.01067 0.01067 0.02706 0.00000 0.00000 0.00000
FeB 0.00392 0.00392 0.05010 0.00000 0.00000 0.00000
CaB 0.00392 0.00392 0.05010 0.00000 0.00000 0.00000
Al 0.00809 0.00699 0.00537 -0.00147 0.00140 -0.00074
Fe 0.00809 0.00699 0.00537 -0.00147 0.00140 -0.00074
AlA 0.00233 0.00196 0.00530 0.00123 0.00037 0.00056
O1 0.01067 0.00993 0.01010 -0.00025 0.00037 0.00316
O2 0.01153 0.01104 0.00989 -0.00258 -0.00121 0.00112
O3 0.01251 0.00736 0.00671 0.00172 0.00112 0.00065
O4 0.00956 0.00932 0.00770 0.00135 -0.00168 0.00065
O5 0.01055 0.01361 0.01032 0.00282 0.00214 0.00233
O6 0.02072 0.01104 0.01307 0.00368 0.00223 0.00484
O7 0.01067 0.01386 0.01321 0.00147 0.00065 -0.00149
O8 0.00785 0.00920 0.01237 0.00000 0.00205 0.00121
O9 0.01484 0.01484 0.00629 0.00270 0.00009 -0.00009
O10 0.01410 0.01410 0.02311 0.00000 0.00000 0.00000
O-H 0.01042 0.00993 0.00749 -0.00025 -0.00065 -0.00102

loop_
_atom_site_label
_atom_site_fract_x
_atom_site_fract_y
_atom_site_fract_z
_atom_site_occupancy
_atom_site_type_symbol
_atom_site_attached_hydrogens
Si1 -0.25000 0.25000 0.00000 1.00000 Si 0
Si2 -0.18077 0.03960 0.87142 1.00000 Si 0
Si3 -0.08349 -0.15075 0.36462 1.00000 Si 0
Ca1 -0.25000 0.25000 0.25000 0.94000 Ca 0
Na1 -0.25000 0.25000 0.25000 0.06000 Na 0
Ca2 -0.18907 0.04441 0.37936 0.94000 Ca 0
Na2 -0.18907 0.04441 0.37936 0.06000 Na 0
Ca3 -0.10067 -0.17941 0.88598 0.94000 Ca 0
Na3 -0.10067 -0.17941 0.88598 0.06000 Na 0
CaC -0.25000 -0.25000 0.14123 0.52400 Ca 0
FeB -0.25000 -0.25000 0.04521 0.43100 Fe 0
CaB -0.25000 -0.25000 0.04521 0.06800 Ca 0
Al -0.11095 0.12038 0.12775 0.74300 Al 0
Fe -0.11095 0.12038 0.12775 0.25700 Fe 0
AlA 0.00000 0.00000 0.00000 1.00000 Al 0
O1 -0.21967 0.17240 0.08474 1.00000 O 0
O2 -0.11603 0.15938 0.27942 1.00000 O 0
O3 -0.04876 0.22176 0.07560 1.00000 O 0
O4 -0.06110 0.10669 0.47051 1.00000 O 0
O5 -0.17054 0.01480 0.17936 1.00000 O 0
O6 -0.11913 -0.27181 0.05890 1.00000 O 0
O7 0.05680 0.17486 0.32239 1.00000 O 0
O8 -0.06083 -0.09074 0.06683 1.00000 O 0
O9 -0.14482 -0.14482 0.25000 1.00000 O 0
O10 -0.25000 -0.25000 0.86738 1.00000 O 0
O-H -0.00463 0.06174 0.13521 1.00000 O 1

loop_
_cod_changelog_entry_id
_cod_changelog_entry_author
_cod_changelog_entry_date
_cod_changelog_entry_text
1
;cod-tools version 3.8.0
Id: cif_guess_AMCSD_atom_types 9581 2023-05-17 12:35:41Z saulius
;
2023-05-18T11:41:03+03:00
;Derived atom types and hydrogen counts
from atom names that follow the AMCSD naming convention
(Wat == water, O-H == hydroxyl).
;
2
;cod-tools version 3.10.1
Id: cif_fix_AMCSD_aniso_labels 10200 2024-08-01 14:09:44Z saulius
;
2024-08-02T12:21:30+03:00
;Changed the following '_atom_site_aniso_label' values:
'OH' -> 'O-H'
;
